data_2239673
loop_
_publ_author_name
'Gowrisankar, Saravanan'
'Neumann, Helfried'
'Spannenberg, Anke'
'Beller, Matthias'

_publ_section_title
;
 (\h^6^-Benzene)(carbonato-\k^2^<i>O</i>,<i>O</i>')[dicyclohexyl(naphthalen-1-ylmethyl)phosphane-\k<i>P</i>]ruthenium(II)
 chloroform trisolvate
;
_journal_issue 7
_journal_name_full 'Acta Crystallographica Section E'
_journal_page_first m272
_journal_page_last m273
_journal_paper_doi 10.1107/S1600536814014081
_journal_volume 70
_journal_year 2014
_chemical_formula_iupac '[Ru (C O3) (C6 H6) (C23 H31 P)], 3C H Cl3'
_chemical_formula_moiety 'C30 H37 O3 P Ru, 3(C H Cl3)'
_chemical_formula_sum 'C33 H40 Cl9 O3 P Ru'
_chemical_formula_weight 935.74
_chemical_name_systematic
'(\h^6^-Benzene)(carbonato-\k^2^<i>O</i>,<i>O</i>')[dicyclohexyl(naphthalen-1-ylmethyl)phosphane-\k<i>P</i>]ruthenium(II) chloroform trisolvate'
_space_group_crystal_system orthorhombic
_space_group_IT_number 61
_space_group_name_Hall '-P 2ac 2ab'
_space_group_name_H-M_alt 'P b c a'
_symmetry_space_group_name_Hall '-P 2ac 2ab'
_symmetry_space_group_name_H-M 'P b c a'
_atom_sites_solution_hydrogens geom
_audit_creation_method SHELXL-2014
_cell_angle_alpha 90
_cell_angle_beta 90
_cell_angle_gamma 90
_cell_formula_units_Z 8
_cell_length_a 22.1730(4)
_cell_length_b 15.1385(3)
_cell_length_c 23.6954(5)
_cell_measurement_reflns_used 9902
_cell_measurement_temperature 150(2)
_cell_measurement_theta_max 66.15
_cell_measurement_theta_min 3.73
_cell_volume 7953.7(3)
_computing_cell_refinement 'SAINT (Bruker, 2009)'
_computing_data_collection 'APEX2 (Bruker, 2012)'
_computing_data_reduction 'SAINT (Bruker, 2009)'
_computing_molecular_graphics 'XP in SHELXTL (Sheldrick, 2008)'
_computing_publication_material 'SHELXL2014 (Sheldrick, 2008) and PLATON (Spek, 2009)'
_computing_structure_refinement 'SHELXL2014 (Sheldrick, 2008)'
_computing_structure_solution 'SHELXS97 (Sheldrick, 2008)'
_diffrn_ambient_temperature 150(2)
_diffrn_detector_area_resol_mean 8.3333
_diffrn_measured_fraction_theta_full 0.974
_diffrn_measured_fraction_theta_max 0.996
_diffrn_measurement_device_type 'Bruker Kappa APEXII DUO'
_diffrn_measurement_method '\w and \f scans'
_diffrn_radiation_monochromator multilayer
_diffrn_radiation_source microfocus
_diffrn_radiation_type CuK\a
_diffrn_radiation_wavelength 1.54178
_diffrn_reflns_av_R_equivalents 0.0624
_diffrn_reflns_limit_h_max 25
_diffrn_reflns_limit_h_min -26
_diffrn_reflns_limit_k_max 17
_diffrn_reflns_limit_k_min -17
_diffrn_reflns_limit_l_max 27
_diffrn_reflns_limit_l_min -28
_diffrn_reflns_number 68879
_diffrn_reflns_theta_full 67.679
_diffrn_reflns_theta_max 66.587
_diffrn_reflns_theta_min 3.731
_exptl_absorpt_coefficient_mu 9.399
_exptl_absorpt_correction_T_max 0.651
_exptl_absorpt_correction_T_min 0.065
_exptl_absorpt_correction_type multi-scan
_exptl_absorpt_process_details
;
(<i>SADABS</i>; Bruker, 2008)
;
_exptl_crystal_colour yellow
_exptl_crystal_density_diffrn 1.563
_exptl_crystal_description needle
_exptl_crystal_F_000 3792
_exptl_crystal_size_max 0.644
_exptl_crystal_size_mid 0.077
_exptl_crystal_size_min 0.050
_platon_squeeze_details
;
Contributions of two strongly disordered solvent molecules
(chloroform) were removed from the diffraction data with
PLATON / SQUEEZE (Spek, 2009).
;
_refine_diff_density_max 1.166
_refine_diff_density_min -0.794
_refine_ls_extinction_method none
_refine_ls_goodness_of_fit_ref 1.066
_refine_ls_hydrogen_treatment constr
_refine_ls_matrix_type full
_refine_ls_number_parameters 352
_refine_ls_number_reflns 6998
_refine_ls_number_restraints 0
_refine_ls_restrained_S_all 1.066
_refine_ls_R_factor_all 0.0479
_refine_ls_R_factor_gt 0.0409
_refine_ls_shift/su_max 0.000
_refine_ls_shift/su_mean 0.000
_refine_ls_structure_factor_coef Fsqd
_refine_ls_weighting_details 'w=1/[\s^2^(Fo^2^)+(0.0500P)^2^+8.4698P] where P=(Fo^2^+2Fc^2^)/3'
_refine_ls_weighting_scheme calc
_refine_ls_wR_factor_gt 0.1058
_refine_ls_wR_factor_ref 0.1095
_reflns_number_gt 5815
_reflns_number_total 6998
_reflns_threshold_expression I>2\s(I)
_cod_data_source_file wm5028sup1.cf
_cod_data_source_block I
_cod_database_code 2239673
_cod_database_fobs_code 2239673
_shelx_space_group_comment
;
The symmetry employed for this shelxl refinement is uniquely defined
by the following loop, which should always be used as a source of
symmetry information in preference to the above space-group names.
They are only intended as comments.
;
_shelxl_version_number 2.014

loop_
_space_group_symop_operation_xyz
'x, y, z'
'-x+1/2, -y, z+1/2'
'-x, y+1/2, -z+1/2'
'x+1/2, -y+1/2, -z'
'-x, -y, -z'
'x-1/2, y, -z-1/2'
'x, -y-1/2, z-1/2'
'-x-1/2, y-1/2, z'

loop_
_atom_site_type_symbol
_atom_site_label
_atom_site_fract_x
_atom_site_fract_y
_atom_site_fract_z
_atom_site_U_iso_or_equiv
_atom_site_adp_type
_atom_site_calc_flag
_atom_site_occupancy
C C31 0.03361(18) 0.8411(3) 0.0554(2) 0.0638(12) Uani d 1
H H31 0.0732 0.8184 0.0695 0.077 Uiso calc 1
Cl Cl1 0.00779(7) 0.92264(10) 0.10140(6) 0.0870(4) Uani d 1
Cl Cl2 0.04409(5) 0.88587(10) -0.01171(6) 0.0783(4) Uani d 1
Cl Cl3 -0.01875(5) 0.75354(8) 0.05459(7) 0.0812(4) Uani d 1
C C1 0.18339(13) -0.1129(2) 0.06775(15) 0.0346(7) Uani d 1
C C2 0.1466(2) 0.1023(3) -0.0075(2) 0.0668(14) Uani d 1
H H2 0.1235 0.0740 -0.0361 0.080 Uiso calc 1
C C3 0.12336(17) 0.1126(3) 0.0464(2) 0.0598(12) Uani d 1
H H3 0.0836 0.0931 0.0544 0.072 Uiso calc 1
C C4 0.15773(19) 0.1512(2) 0.0888(2) 0.0572(11) Uani d 1
H H4 0.1424 0.1537 0.1262 0.069 Uiso calc 1
C C5 0.21390(18) 0.1860(2) 0.07708(19) 0.0509(9) Uani d 1
H H5 0.2362 0.2152 0.1057 0.061 Uiso calc 1
C C6 0.23753(16) 0.1778(2) 0.02288(19) 0.0489(9) Uani d 1
H H6 0.2761 0.2022 0.0150 0.059 Uiso calc 1
C C7 0.2066(2) 0.1351(3) -0.01994(19) 0.0580(11) Uani d 1
H H7 0.2241 0.1276 -0.0562 0.070 Uiso calc 1
C C8 0.31201(14) -0.1025(2) 0.11038(15) 0.0371(7) Uani d 1
H H8A 0.2770 -0.1058 0.1362 0.045 Uiso calc 1
H H8B 0.3036 -0.1438 0.0789 0.045 Uiso calc 1
C C9 0.36532(14) -0.1397(2) 0.14218(16) 0.0387(8) Uani d 1
C C10 0.41559(16) -0.1674(3) 0.1131(2) 0.0533(10) Uani d 1
H H10 0.4172 -0.1610 0.0733 0.064 Uiso calc 1
C C11 0.46469(19) -0.2052(3) 0.1421(3) 0.0810(18) Uani d 1
H H11 0.4989 -0.2247 0.1215 0.097 Uiso calc 1
C C12 0.4639(2) -0.2142(4) 0.1988(3) 0.0815(17) Uani d 1
H H12 0.4980 -0.2387 0.2174 0.098 Uiso calc 1
C C13 0.4139(2) -0.1880(3) 0.2304(2) 0.0621(12) Uani d 1
C C14 0.4120(3) -0.1993(4) 0.2895(2) 0.0862(18) Uani d 1
H H14 0.4468 -0.2210 0.3084 0.103 Uiso calc 1
C C15 0.3619(4) -0.1801(4) 0.3205(3) 0.101(2) Uani d 1
H H15 0.3615 -0.1887 0.3602 0.121 Uiso calc 1
C C16 0.3109(3) -0.1471(4) 0.2924(2) 0.0869(17) Uani d 1
H H16 0.2757 -0.1337 0.3136 0.104 Uiso calc 1
C C17 0.3106(2) -0.1339(3) 0.23569(19) 0.0598(11) Uani d 1
H H17 0.2751 -0.1120 0.2182 0.072 Uiso calc 1
C C18 0.36244(16) -0.1520(2) 0.20162(17) 0.0443(8) Uani d 1
C C19 0.34391(14) 0.0887(2) 0.13099(14) 0.0356(7) Uani d 1
H H19 0.3404 0.1482 0.1129 0.043 Uiso calc 1
C C20 0.30672(17) 0.0935(2) 0.18484(16) 0.0461(8) Uani d 1
H H20A 0.3111 0.0376 0.2062 0.055 Uiso calc 1
H H20B 0.2636 0.1010 0.1752 0.055 Uiso calc 1
C C21 0.3276(2) 0.1705(3) 0.22123(19) 0.0596(11) Uani d 1
H H21A 0.3037 0.1721 0.2565 0.072 Uiso calc 1
H H21B 0.3208 0.2267 0.2008 0.072 Uiso calc 1
C C22 0.3943(2) 0.1608(4) 0.2353(2) 0.0681(13) Uani d 1
H H22A 0.4077 0.2126 0.2575 0.082 Uiso calc 1
H H22B 0.4003 0.1074 0.2587 0.082 Uiso calc 1
C C23 0.43187(18) 0.1536(3) 0.18300(19) 0.0576(11) Uani d 1
H H23A 0.4746 0.1445 0.1937 0.069 Uiso calc 1
H H23B 0.4292 0.2096 0.1615 0.069 Uiso calc 1
C C24 0.41101(15) 0.0771(2) 0.14555(17) 0.0450(8) Uani d 1
H H24A 0.4170 0.0204 0.1656 0.054 Uiso calc 1
H H24B 0.4352 0.0758 0.1104 0.054 Uiso calc 1
C C25 0.36856(15) 0.0046(2) 0.02310(15) 0.0390(7) Uani d 1
H H25 0.4062 -0.0206 0.0399 0.047 Uiso calc 1
C C26 0.38481(18) 0.0969(3) -0.00015(18) 0.0537(10) Uani d 1
H H26A 0.3488 0.1236 -0.0180 0.064 Uiso calc 1
H H26B 0.3975 0.1357 0.0313 0.064 Uiso calc 1
C C27 0.4356(2) 0.0903(4) -0.0434(2) 0.0668(13) Uani d 1
H H27A 0.4448 0.1499 -0.0584 0.080 Uiso calc 1
H H27B 0.4724 0.0674 -0.0248 0.080 Uiso calc 1
C C28 0.4183(2) 0.0297(4) -0.0917(2) 0.0828(17) Uani d 1
H H28A 0.3843 0.0559 -0.1129 0.099 Uiso calc 1
H H28B 0.4529 0.0236 -0.1178 0.099 Uiso calc 1
C C29 0.4004(2) -0.0598(4) -0.0700(2) 0.0771(16) Uani d 1
H H29A 0.4363 -0.0890 -0.0536 0.092 Uiso calc 1
H H29B 0.3865 -0.0963 -0.1022 0.092 Uiso calc 1
C C30 0.35006(18) -0.0565(3) -0.02506(18) 0.0586(11) Uani d 1
H H30A 0.3123 -0.0347 -0.0424 0.070 Uiso calc 1
H H30B 0.3426 -0.1166 -0.0102 0.070 Uiso calc 1
O O1 0.18027(9) -0.05130(14) 0.10738(10) 0.0363(5) Uani d 1
O O2 0.20684(9) -0.08313(15) 0.02076(10) 0.0365(5) Uani d 1
O O3 0.16578(10) -0.19007(15) 0.07473(12) 0.0455(6) Uani d 1
P P1 0.31196(3) 0.00947(5) 0.08005(4) 0.03076(17) Uani d 1
Ru Ru1 0.21220(2) 0.04581(2) 0.05258(2) 0.03286(10) Uani d 1

loop_
_atom_site_aniso_label
_atom_site_aniso_U_11
_atom_site_aniso_U_22
_atom_site_aniso_U_33
_atom_site_aniso_U_12
_atom_site_aniso_U_13
_atom_site_aniso_U_23
C31 0.040(2) 0.064(3) 0.088(3) -0.0052(19) -0.009(2) 0.016(2)
Cl1 0.0890(9) 0.0875(9) 0.0845(9) -0.0228(7) 0.0002(7) -0.0021(7)
Cl2 0.0510(6) 0.1074(10) 0.0766(8) -0.0010(6) 0.0000(5) 0.0143(7)
Cl3 0.0556(6) 0.0563(6) 0.1317(12) -0.0060(5) -0.0115(7) 0.0108(7)
C1 0.0250(14) 0.0301(17) 0.049(2) 0.0032(12) -0.0052(13) 0.0029(14)
C2 0.068(3) 0.038(2) 0.094(4) 0.0077(19) -0.050(3) 0.008(2)
C3 0.0327(18) 0.037(2) 0.110(4) 0.0105(15) -0.002(2) 0.016(2)
C4 0.059(2) 0.0327(19) 0.080(3) 0.0206(17) 0.011(2) 0.0012(19)
C5 0.063(2) 0.0221(16) 0.068(3) 0.0063(15) -0.007(2) -0.0026(16)
C6 0.0422(18) 0.0268(17) 0.078(3) 0.0011(14) -0.0052(19) 0.0159(17)
C7 0.083(3) 0.039(2) 0.052(2) 0.0145(19) -0.008(2) 0.0156(18)
C8 0.0340(16) 0.0285(15) 0.049(2) -0.0033(13) -0.0107(14) 0.0073(14)
C9 0.0334(16) 0.0254(15) 0.057(2) -0.0059(12) -0.0077(15) 0.0074(14)
C10 0.043(2) 0.0402(19) 0.076(3) 0.0020(16) 0.0048(19) 0.0169(19)
C11 0.038(2) 0.050(2) 0.154(6) 0.0098(18) 0.013(3) 0.039(3)
C12 0.046(2) 0.074(3) 0.125(5) 0.000(2) -0.032(3) 0.047(3)
C13 0.064(3) 0.046(2) 0.077(3) -0.0015(19) -0.033(2) 0.009(2)
C14 0.121(5) 0.062(3) 0.075(4) 0.013(3) -0.055(4) 0.006(3)
C15 0.181(7) 0.065(3) 0.058(3) 0.030(4) -0.031(4) 0.002(3)
C16 0.138(5) 0.065(3) 0.058(3) 0.028(3) 0.009(3) 0.008(2)
C17 0.075(3) 0.046(2) 0.059(3) 0.012(2) -0.005(2) 0.0082(19)
C18 0.0495(19) 0.0279(16) 0.055(2) -0.0054(14) -0.0157(17) 0.0057(15)
C19 0.0371(16) 0.0287(15) 0.0411(18) -0.0097(13) -0.0055(14) 0.0017(14)
C20 0.0454(18) 0.044(2) 0.049(2) -0.0112(16) -0.0032(16) -0.0035(17)
C21 0.066(3) 0.061(3) 0.053(2) -0.015(2) 0.003(2) -0.016(2)
C22 0.069(3) 0.077(3) 0.057(3) -0.029(2) -0.015(2) -0.012(2)
C23 0.052(2) 0.054(2) 0.066(3) -0.0213(18) -0.019(2) 0.003(2)
C24 0.0366(17) 0.0430(19) 0.056(2) -0.0071(15) -0.0097(16) 0.0043(16)
C25 0.0353(16) 0.0423(18) 0.0395(18) 0.0049(14) -0.0014(14) 0.0034(15)
C26 0.053(2) 0.054(2) 0.054(2) 0.0086(18) 0.0118(18) 0.0227(19)
C27 0.061(3) 0.077(3) 0.062(3) 0.016(2) 0.020(2) 0.025(2)
C28 0.064(3) 0.118(5) 0.067(3) 0.037(3) 0.020(2) 0.025(3)
C29 0.056(3) 0.108(4) 0.067(3) 0.024(3) 0.001(2) -0.030(3)
C30 0.048(2) 0.081(3) 0.047(2) 0.014(2) -0.0018(18) -0.016(2)
O1 0.0323(11) 0.0287(11) 0.0479(14) -0.0004(8) 0.0041(10) 0.0046(10)
O2 0.0351(11) 0.0357(12) 0.0387(13) 0.0009(9) -0.0075(9) -0.0021(10)
O3 0.0351(11) 0.0276(12) 0.0739(18) -0.0011(9) -0.0048(12) 0.0023(12)
P1 0.0283(4) 0.0257(4) 0.0383(4) -0.0019(3) -0.0040(3) 0.0038(3)
Ru1 0.02876(14) 0.02455(14) 0.04527(16) 0.00038(8) -0.00458(10) 0.00306(10)

loop_
_atom_type_symbol
_atom_type_description
_atom_type_scat_dispersion_real
_atom_type_scat_dispersion_imag
_atom_type_scat_source
C C 0.0181 0.0091 'International Tables Vol C Tables 4.2.6.8 and 6.1.1.4'
H H 0.0000 0.0000 'International Tables Vol C Tables 4.2.6.8 and 6.1.1.4'
O O 0.0492 0.0322 'International Tables Vol C Tables 4.2.6.8 and 6.1.1.4'
P P 0.2955 0.4335 'International Tables Vol C Tables 4.2.6.8 and 6.1.1.4'
Cl Cl 0.3639 0.7018 'International Tables Vol C Tables 4.2.6.8 and 6.1.1.4'
Ru Ru 0.0552 3.2960 'International Tables Vol C Tables 4.2.6.8 and 6.1.1.4'

loop_
_geom_angle_atom_site_label_1
_geom_angle_atom_site_label_2
_geom_angle_atom_site_label_3
_geom_angle
Cl2 C31 Cl1 109.8(3)
Cl2 C31 Cl3 111.7(3)
Cl1 C31 Cl3 108.8(2)
Cl2 C31 H31 108.8
Cl1 C31 H31 108.8
Cl3 C31 H31 108.8
O3 C1 O2 124.2(3)
O3 C1 O1 123.4(3)
O2 C1 O1 112.4(3)
O3 C1 Ru1 176.4(2)
O2 C1 Ru1 56.47(15)
O1 C1 Ru1 56.03(15)
C3 C2 C7 119.3(4)
C3 C2 Ru1 72.2(2)
C7 C2 Ru1 70.1(2)
C3 C2 H2 120.4
C7 C2 H2 120.4
Ru1 C2 H2 129.8
C2 C3 C4 120.7(4)
C2 C3 Ru1 71.3(2)
C4 C3 Ru1 69.9(2)
C2 C3 H3 119.7
C4 C3 H3 119.7
Ru1 C3 H3 132.0
C5 C4 C3 120.7(4)
C5 C4 Ru1 72.5(2)
C3 C4 Ru1 73.2(2)
C5 C4 H4 119.7
C3 C4 H4 119.7
Ru1 C4 H4 126.5
C4 C5 C6 119.4(4)
C4 C5 Ru1 70.7(2)
C6 C5 Ru1 71.2(2)
C4 C5 H5 120.3
C6 C5 H5 120.3
Ru1 C5 H5 130.3
C7 C6 C5 122.1(4)
C7 C6 Ru1 71.5(2)
C5 C6 Ru1 71.9(2)
C7 C6 H6 119.0
C5 C6 H6 119.0
Ru1 C6 H6 130.4
C6 C7 C2 117.8(4)
C6 C7 Ru1 71.6(2)
C2 C7 Ru1 71.4(2)
C6 C7 H7 121.1
C2 C7 H7 121.1
Ru1 C7 H7 127.8
C9 C8 P1 122.6(2)
C9 C8 H8A 106.7
P1 C8 H8A 106.7
C9 C8 H8B 106.7
P1 C8 H8B 106.7
H8A C8 H8B 106.6
C10 C9 C18 119.5(3)
C10 C9 C8 119.9(4)
C18 C9 C8 120.5(3)
C9 C10 C11 120.4(5)
C9 C10 H10 119.8
C11 C10 H10 119.8
C12 C11 C10 121.1(5)
C12 C11 H11 119.4
C10 C11 H11 119.4
C11 C12 C13 121.0(4)
C11 C12 H12 119.5
C13 C12 H12 119.5
C12 C13 C14 121.5(5)
C12 C13 C18 118.9(4)
C14 C13 C18 119.6(5)
C15 C14 C13 122.2(5)
C15 C14 H14 118.9
C13 C14 H14 118.9
C14 C15 C16 118.5(5)
C14 C15 H15 120.7
C16 C15 H15 120.7
C17 C16 C15 121.6(6)
C17 C16 H16 119.2
C15 C16 H16 119.2
C16 C17 C18 121.7(5)
C16 C17 H17 119.1
C18 C17 H17 119.1
C9 C18 C17 124.7(3)
C9 C18 C13 119.0(4)
C17 C18 C13 116.3(4)
C20 C19 C24 110.0(3)
C20 C19 P1 111.8(2)
C24 C19 P1 116.4(2)
C20 C19 H19 106.0
C24 C19 H19 106.0
P1 C19 H19 106.0
C19 C20 C21 110.3(3)
C19 C20 H20A 109.6
C21 C20 H20A 109.6
C19 C20 H20B 109.6
C21 C20 H20B 109.6
H20A C20 H20B 108.1
C20 C21 C22 110.2(4)
C20 C21 H21A 109.6
C22 C21 H21A 109.6
C20 C21 H21B 109.6
C22 C21 H21B 109.6
H21A C21 H21B 108.1
C23 C22 C21 111.5(4)
C23 C22 H22A 109.3
C21 C22 H22A 109.3
C23 C22 H22B 109.3
C21 C22 H22B 109.3
H22A C22 H22B 108.0
C22 C23 C24 111.5(3)
C22 C23 H23A 109.3
C24 C23 H23A 109.3
C22 C23 H23B 109.3
C24 C23 H23B 109.3
H23A C23 H23B 108.0
C23 C24 C19 109.6(3)
C23 C24 H24A 109.8
C19 C24 H24A 109.8
C23 C24 H24B 109.8
C19 C24 H24B 109.8
H24A C24 H24B 108.2
C30 C25 C26 110.1(3)
C30 C25 P1 112.9(3)
C26 C25 P1 112.5(3)
C30 C25 H25 107.0
C26 C25 H25 107.0
P1 C25 H25 107.0
C27 C26 C25 110.6(3)
C27 C26 H26A 109.5
C25 C26 H26A 109.5
C27 C26 H26B 109.5
C25 C26 H26B 109.5
H26A C26 H26B 108.1
C28 C27 C26 111.1(4)
C28 C27 H27A 109.4
C26 C27 H27A 109.4
C28 C27 H27B 109.4
C26 C27 H27B 109.4
H27A C27 H27B 108.0
C29 C28 C27 110.8(4)
C29 C28 H28A 109.5
C27 C28 H28A 109.5
C29 C28 H28B 109.5
C27 C28 H28B 109.5
H28A C28 H28B 108.1
C28 C29 C30 113.4(4)
C28 C29 H29A 108.9
C30 C29 H29A 108.9
C28 C29 H29B 108.9
C30 C29 H29B 108.9
H29A C29 H29B 107.7
C25 C30 C29 110.0(4)
C25 C30 H30A 109.7
C29 C30 H30A 109.7
C25 C30 H30B 109.7
C29 C30 H30B 109.7
H30A C30 H30B 108.2
C1 O1 Ru1 92.15(19)
C1 O2 Ru1 92.16(19)
C8 P1 C19 110.09(15)
C8 P1 C25 104.37(16)
C19 P1 C25 104.11(15)
C8 P1 Ru1 108.75(10)
C19 P1 Ru1 112.78(11)
C25 P1 Ru1 116.32(11)
O1 Ru1 O2 63.14(9)
O1 Ru1 C4 94.77(13)
O2 Ru1 C4 142.45(13)
O1 Ru1 C7 154.77(14)
O2 Ru1 C7 106.83(13)
C4 Ru1 C7 79.91(17)
O1 Ru1 C6 158.39(14)
O2 Ru1 C6 138.42(14)
C4 Ru1 C6 66.45(16)
C7 Ru1 C6 36.83(16)
O1 Ru1 C5 121.43(13)
O2 Ru1 C5 173.76(13)
C4 Ru1 C5 36.75(15)
C7 Ru1 C5 67.20(16)
C6 Ru1 C5 36.98(16)
O1 Ru1 C2 116.80(15)
O2 Ru1 C2 95.23(13)
C4 Ru1 C2 66.72(19)
C7 Ru1 C2 38.51(18)
C6 Ru1 C2 66.96(15)
C5 Ru1 C2 78.94(16)
O1 Ru1 C3 93.51(13)
O2 Ru1 C3 110.50(13)
C4 Ru1 C3 36.84(18)
C7 Ru1 C3 67.43(18)
C6 Ru1 C3 77.92(14)
C5 Ru1 C3 66.00(15)
C2 Ru1 C3 36.48(18)
O1 Ru1 P1 88.99(6)
O2 Ru1 P1 86.30(6)
C4 Ru1 P1 125.43(13)
C7 Ru1 P1 114.30(13)
C6 Ru1 P1 93.47(9)
C5 Ru1 P1 97.78(11)
C2 Ru1 P1 151.84(15)
C3 Ru1 P1 162.24(13)
O1 Ru1 C1 31.82(10)
O2 Ru1 C1 31.38(10)
C4 Ru1 C1 120.25(14)
C7 Ru1 C1 133.50(15)
C6 Ru1 C1 169.46(15)
C5 Ru1 C1 152.76(14)
C2 Ru1 C1 107.16(13)
C3 Ru1 C1 102.69(12)
P1 Ru1 C1 88.63(7)

loop_
_geom_bond_atom_site_label_1
_geom_bond_atom_site_label_2
_geom_bond_distance
C31 Cl2 1.744(5)
C31 Cl1 1.743(5)
C31 Cl3 1.762(4)
C31 H31 1.0000
C1 O3 1.242(4)
C1 O2 1.309(4)
C1 O1 1.326(4)
C1 Ru1 2.513(3)
C2 C3 1.386(7)
C2 C7 1.451(7)
C2 Ru1 2.209(4)
C2 H2 0.9500
C3 C4 1.390(7)
C3 Ru1 2.219(4)
C3 H3 0.9500
C4 C5 1.380(6)
C4 Ru1 2.177(4)
C4 H4 0.9500
C5 C6 1.393(6)
C5 Ru1 2.200(4)
C5 H5 0.9500
C6 C7 1.384(6)
C6 Ru1 2.192(3)
C6 H6 0.9500
C7 Ru1 2.190(4)
C7 H7 0.9500
C8 C9 1.511(4)
C8 P1 1.841(3)
C8 H8A 0.9900
C8 H8B 0.9900
C9 C10 1.376(5)
C9 C18 1.422(5)
C10 C11 1.409(6)
C10 H10 0.9500
C11 C12 1.349(8)
C11 H11 0.9500
C12 C13 1.397(8)
C12 H12 0.9500
C13 C14 1.412(8)
C13 C18 1.437(5)
C14 C15 1.363(9)
C14 H14 0.9500
C15 C16 1.404(9)
C15 H15 0.9500
C16 C17 1.359(7)
C16 H16 0.9500
C17 C18 1.431(6)
C17 H17 0.9500
C19 C20 1.521(5)
C19 C24 1.537(4)
C19 P1 1.844(3)
C19 H19 1.0000
C20 C21 1.522(5)
C20 H20A 0.9900
C20 H20B 0.9900
C21 C22 1.524(6)
C21 H21A 0.9900
C21 H21B 0.9900
C22 C23 1.497(6)
C22 H22A 0.9900
C22 H22B 0.9900
C23 C24 1.531(5)
C23 H23A 0.9900
C23 H23B 0.9900
C24 H24A 0.9900
C24 H24B 0.9900
C25 C30 1.525(5)
C25 C26 1.545(5)
C25 P1 1.844(3)
C25 H25 1.0000
C26 C27 1.526(5)
C26 H26A 0.9900
C26 H26B 0.9900
C27 C28 1.516(8)
C27 H27A 0.9900
C27 H27B 0.9900
C28 C29 1.502(8)
C28 H28A 0.9900
C28 H28B 0.9900
C29 C30 1.544(6)
C29 H29A 0.9900
C29 H29B 0.9900
C30 H30A 0.9900
C30 H30B 0.9900
O1 Ru1 2.085(2)
O2 Ru1 2.096(2)
P1 Ru1 2.3705(8)

loop_
_geom_hbond_atom_site_label_D
_geom_hbond_atom_site_label_H
_geom_hbond_atom_site_label_A
_geom_hbond_site_symmetry_A
_geom_hbond_distance_DH
_geom_hbond_distance_HA
_geom_hbond_distance_DA
_geom_hbond_angle_DHA
C6 H6 O3 8_665 0.95 2.51 3.179(5) 127.2
C29 H29A Cl3 4 0.99 2.68 3.457(6) 135.2
C31 H31 O3 1_565 1.00 2.06 3.004(5) 156.2

loop_
_platon_squeeze_void_nr
_platon_squeeze_void_average_x
_platon_squeeze_void_average_y
_platon_squeeze_void_average_z
_platon_squeeze_void_volume
_platon_squeeze_void_count_electrons
_platon_squeeze_void_content
1 0.022 0.050 0.250 1149 501 ' '
2 -0.027 -0.058 0.750 1149 501 ' '
